data_4134406
loop_
_publ_author_name
'Luong, Lucy'
'Malwitz, Mark A.'
'Moshayedi, Venoos'
'Olmstead, Marilyn M.'
'Balch, Alan L.'

_publ_section_title
;
 Role of Anions and Mixtures of Anions on the Thermochromism, Vapochromism
 and Polymorph Formation of Luminescent Crystals of a Single Cation,
 [(C<sub>6</sub>H<sub>11</sub>NC)<sub>2</sub>Au]<sup/>.
;
_journal_name_full 'Journal of the American Chemical Society'
_journal_paper_doi 10.1021/jacs.9b13168
_journal_year 2020
_chemical_formula_moiety 'C14 H22 Au N2, As0.47 F6 P0.53'
_chemical_formula_sum 'C14 H22 As0.5 Au F6 N2 P0.5'
_chemical_formula_weight 582.25
_chemical_name_common '[(C6H11NC)2Au](PF6)0.50(AsF6)0.50'
_space_group_crystal_system monoclinic
_space_group_IT_number 14
_space_group_name_Hall '-P 2ybc'
_space_group_name_H-M_alt 'P 1 21/c 1'
_atom_sites_solution_hydrogens geom
_atom_sites_solution_primary dual
_atom_sites_solution_secondary difmap
_audit_creation_method SHELXL-2018/3
_cell_angle_alpha 90
_cell_angle_beta 92.6860(10)
_cell_angle_gamma 90
_cell_formula_units_Z 4
_cell_length_a 6.3850(4)
_cell_length_b 17.0891(12)
_cell_length_c 16.7204(11)
_cell_measurement_reflns_used 15149
_cell_measurement_temperature 100(2)
_cell_measurement_theta_max 30.527
_cell_measurement_theta_min 2.429
_cell_volume 1822.4(2)
_computing_cell_refinement 'SAINT (Bruker, 2017)'
_computing_data_collection 'Apex3 (Bruker, 2017)'
_computing_data_reduction 'SAINT (Bruker, 2017)'
_computing_publication_material 'SHELXL-2018/3 (Sheldrick, 2018)'
_computing_structure_refinement 'SHELXL-2018/3 (Sheldrick, 2018)'
_computing_structure_solution 'SHELXT 2014/5 (Sheldrick, 2014)'
_diffrn_ambient_temperature 100(2)
_diffrn_detector_area_resol_mean 10.42
_diffrn_measured_fraction_theta_full 1.000
_diffrn_measured_fraction_theta_max 0.996
_diffrn_measurement_device_type 'Bruker Kappa DUO with Photon 100'
_diffrn_measurement_method '\w and \f scans'
_diffrn_radiation_type MoK\a
_diffrn_radiation_wavelength 0.71073
_diffrn_reflns_av_R_equivalents 0.0225
_diffrn_reflns_av_unetI/netI 0.0159
_diffrn_reflns_Laue_measured_fraction_full 1.000
_diffrn_reflns_Laue_measured_fraction_max 0.996
_diffrn_reflns_limit_h_max 9
_diffrn_reflns_limit_h_min -9
_diffrn_reflns_limit_k_max 22
_diffrn_reflns_limit_k_min -24
_diffrn_reflns_limit_l_max 23
_diffrn_reflns_limit_l_min -23
_diffrn_reflns_number 28910
_diffrn_reflns_point_group_measured_fraction_full 1.000
_diffrn_reflns_point_group_measured_fraction_max 0.996
_diffrn_reflns_theta_full 25.242
_diffrn_reflns_theta_max 30.655
_diffrn_reflns_theta_min 2.384
_diffrn_source microsource
_exptl_absorpt_coefficient_mu 9.073
_exptl_absorpt_correction_T_max 0.7461
_exptl_absorpt_correction_T_min 0.3802
_exptl_absorpt_correction_type multi-scan
_exptl_absorpt_process_details 'SADABS (Sheldrick,2016)'
_exptl_crystal_colour colorless
_exptl_crystal_density_diffrn 2.122
_exptl_crystal_description block
_exptl_crystal_F_000 1108
_exptl_crystal_size_max 0.236
_exptl_crystal_size_mid 0.220
_exptl_crystal_size_min 0.182
_refine_diff_density_max 0.625
_refine_diff_density_min -4.654
_refine_diff_density_rms 0.279
_refine_ls_extinction_method none
_refine_ls_goodness_of_fit_ref 1.149
_refine_ls_hydrogen_treatment constr
_refine_ls_matrix_type full
_refine_ls_number_parameters 224
_refine_ls_number_reflns 5614
_refine_ls_number_restraints 0
_refine_ls_restrained_S_all 1.149
_refine_ls_R_factor_all 0.0336
_refine_ls_R_factor_gt 0.0274
_refine_ls_shift/su_max 0.189
_refine_ls_shift/su_mean 0.009
_refine_ls_structure_factor_coef Fsqd
_refine_ls_weighting_details 'w=1/[\s^2^(Fo^2^)+(0.0503P)^2^+0.0213P] where P=(Fo^2^+2Fc^2^)/3'
_refine_ls_weighting_scheme calc
_refine_ls_wR_factor_gt 0.0802
_refine_ls_wR_factor_ref 0.0842
_reflns_Friedel_coverage 0.000
_reflns_number_gt 4731
_reflns_number_total 5614
_reflns_threshold_expression 'I > 2\s(I)'
_cod_data_source_file ja9b13168_si_010.cif
_cod_data_source_block ll94
_cod_original_sg_symbol_H-M 'P 21/c'
_cod_original_formula_sum 'C14 H22 As0.50 Au F6 N2 P0.50'
_cod_database_code 4134406
_shelx_shelxl_version_number 2018/3
_shelx_space_group_comment
;
The symmetry employed for this shelxl refinement is uniquely defined
by the following loop, which should always be used as a source of
symmetry information in preference to the above space-group names.
They are only intended as comments.
;
_shelx_estimated_absorpt_t_min 0.223
_shelx_estimated_absorpt_t_max 0.289

loop_
_space_group_symop_operation_xyz
'x, y, z'
'-x, y+1/2, -z+1/2'
'-x, -y, -z'
'x, -y-1/2, z-1/2'

loop_
_atom_site_label
_atom_site_type_symbol
_atom_site_fract_x
_atom_site_fract_y
_atom_site_fract_z
_atom_site_U_iso_or_equiv
_atom_site_adp_type
_atom_site_occupancy
_atom_site_site_symmetry_order
_atom_site_calc_flag
_atom_site_refinement_flags_posn
_atom_site_refinement_flags_adp
_atom_site_refinement_flags_occupancy
_atom_site_disorder_assembly
_atom_site_disorder_group
Au1 Au 0.000000 0.500000 0.500000 0.01099(6) Uani 1 2 d S . P . .
Au2 Au 0.500000 0.500000 0.500000 0.00988(6) Uani 1 2 d S . P . .
As1 As 0.6514(7) 0.3428(3) 0.6859(2) 0.0101(3) Uani 0.474(2) 1 d . . P A 1
P1 P 0.6436(18) 0.3460(7) 0.6762(5) 0.0101(3) Uani 0.526(2) 1 d . . P A 2
N1 N 0.1354(3) 0.49722(9) 0.68111(11) 0.0125(4) Uani 1 1 d . . . . .
N2 N 0.4441(2) 0.33642(10) 0.41969(10) 0.0131(3) Uani 1 1 d . . . . .
F1 F 0.3998(2) 0.34585(8) 0.65148(10) 0.0360(4) Uani 1 1 d . . . . .
F2 F 0.5786(2) 0.36742(8) 0.77501(8) 0.0266(3) Uani 1 1 d . . . . .
F3 F 0.66872(19) 0.43858(7) 0.66225(7) 0.0201(3) Uani 1 1 d . . . . .
F4 F 0.7195(3) 0.32124(9) 0.59250(8) 0.0371(4) Uani 1 1 d . . . . .
F5 F 0.6280(2) 0.24927(8) 0.70606(9) 0.0311(3) Uani 1 1 d . . . . .
F6 F 0.8967(2) 0.34320(8) 0.71669(9) 0.0296(3) Uani 1 1 d . . . . .
C1 C 0.0829(3) 0.49722(11) 0.61527(14) 0.0136(4) Uani 1 1 d . . . . .
C2 C 0.1939(3) 0.49760(10) 0.76595(12) 0.0119(4) Uani 1 1 d . . . . .
H2A H 0.237449 0.443566 0.782583 0.014 Uiso 1 1 calc R U . . .
C3 C 0.3803(3) 0.55343(12) 0.78130(12) 0.0156(4) Uani 1 1 d . . . . .
H3A H 0.341699 0.606804 0.762911 0.019 Uiso 1 1 calc R U . . .
H3B H 0.501262 0.535608 0.751134 0.019 Uiso 1 1 calc R U . . .
C4 C 0.4395(3) 0.55447(14) 0.87098(12) 0.0203(4) Uani 1 1 d . . . . .
H4A H 0.490828 0.502051 0.887766 0.024 Uiso 1 1 calc R U . . .
H4B H 0.554610 0.592412 0.881605 0.024 Uiso 1 1 calc R U . . .
C5 C 0.2530(3) 0.57686(13) 0.92001(12) 0.0197(4) Uani 1 1 d . . . . .
H5A H 0.212043 0.631595 0.907811 0.024 Uiso 1 1 calc R U . . .
H5B H 0.294247 0.573651 0.977739 0.024 Uiso 1 1 calc R U . . .
C6 C 0.0663(3) 0.52312(13) 0.90178(11) 0.0169(4) Uani 1 1 d . . . . .
H6A H 0.101955 0.469442 0.920061 0.020 Uiso 1 1 calc R U . . .
H6B H -0.054534 0.541320 0.931792 0.020 Uiso 1 1 calc R U . . .
C7 C 0.0045(3) 0.52148(13) 0.81225(11) 0.0152(4) Uani 1 1 d . . . . .
H7A H -0.044836 0.573887 0.794548 0.018 Uiso 1 1 calc R U . . .
H7B H -0.111155 0.483688 0.801857 0.018 Uiso 1 1 calc R U . . .
C8 C 0.4681(3) 0.39621(12) 0.44924(11) 0.0123(4) Uani 1 1 d . . . . .
C9 C 0.3976(3) 0.25950(12) 0.38630(13) 0.0177(4) Uani 1 1 d . . . . .
H9A H 0.521597 0.240424 0.357552 0.021 Uiso 1 1 calc R U . . .
C10 C 0.3563(3) 0.20383(13) 0.45499(15) 0.0241(5) Uani 1 1 d . . . . .
H10A H 0.348733 0.149585 0.434266 0.029 Uiso 1 1 calc R U . . .
H10B H 0.474898 0.206649 0.495224 0.029 Uiso 1 1 calc R U . . .
C11 C 0.1532(4) 0.22310(15) 0.49531(15) 0.0267(5) Uani 1 1 d . . . . .
H11A H 0.168674 0.273937 0.523353 0.032 Uiso 1 1 calc R U . . .
H11B H 0.125944 0.182487 0.535742 0.032 Uiso 1 1 calc R U . . .
C12 C -0.0329(3) 0.22729(14) 0.43447(15) 0.0241(5) Uani 1 1 d . . . . .
H12A H -0.160380 0.242779 0.462013 0.029 Uiso 1 1 calc R U . . .
H12B H -0.057868 0.174990 0.410412 0.029 Uiso 1 1 calc R U . . .
C13 C 0.0083(3) 0.28595(13) 0.36897(13) 0.0196(4) Uani 1 1 d . . . . .
H13A H -0.111584 0.285957 0.329219 0.023 Uiso 1 1 calc R U . . .
H13B H 0.019882 0.339005 0.392538 0.023 Uiso 1 1 calc R U . . .
C14 C 0.2100(3) 0.26683(14) 0.32667(13) 0.0225(5) Uani 1 1 d . . . . .
H14A H 0.237788 0.308640 0.287580 0.027 Uiso 1 1 calc R U . . .
H14B H 0.191283 0.217075 0.296855 0.027 Uiso 1 1 calc R U . . .

loop_
_atom_site_aniso_label
_atom_site_aniso_U_11
_atom_site_aniso_U_22
_atom_site_aniso_U_33
_atom_site_aniso_U_23
_atom_site_aniso_U_13
_atom_site_aniso_U_12
Au1 0.01035(9) 0.01622(10) 0.00634(9) -0.00092(3) -0.00027(6) -0.00057(3)
Au2 0.00999(9) 0.00932(9) 0.01016(9) -0.00061(3) -0.00141(6) -0.00222(3)
As1 0.0129(4) 0.0113(4) 0.0055(9) 0.0033(6) -0.0044(6) 0.0027(3)
P1 0.0129(4) 0.0113(4) 0.0055(9) 0.0033(6) -0.0044(6) 0.0027(3)
N1 0.0123(9) 0.0151(9) 0.0098(8) 0.0009(5) -0.0005(7) -0.0007(6)
N2 0.0096(7) 0.0152(8) 0.0144(8) -0.0030(6) -0.0014(6) -0.0017(6)
F1 0.0215(7) 0.0304(8) 0.0546(10) 0.0005(7) -0.0134(7) -0.0026(6)
F2 0.0411(8) 0.0203(7) 0.0190(6) 0.0052(5) 0.0102(6) 0.0022(6)
F3 0.0239(6) 0.0198(7) 0.0165(6) 0.0056(5) -0.0016(5) 0.0006(5)
F4 0.0529(10) 0.0398(9) 0.0184(7) -0.0047(6) -0.0002(7) 0.0175(8)
F5 0.0411(8) 0.0158(7) 0.0360(8) 0.0015(6) -0.0028(7) -0.0004(6)
F6 0.0195(7) 0.0333(8) 0.0355(8) 0.0112(6) -0.0058(6) 0.0063(6)
C1 0.0108(10) 0.0167(11) 0.0135(10) -0.0008(6) 0.0027(8) -0.0005(7)
C2 0.0139(10) 0.0152(11) 0.0063(9) -0.0005(6) -0.0023(8) 0.0010(6)
C3 0.0142(9) 0.0187(10) 0.0138(9) -0.0033(8) -0.0009(7) -0.0015(8)
C4 0.0157(9) 0.0276(12) 0.0168(10) -0.0071(8) -0.0063(8) -0.0015(9)
C5 0.0226(10) 0.0251(11) 0.0109(9) -0.0059(8) -0.0041(8) -0.0023(9)
C6 0.0211(10) 0.0216(11) 0.0080(9) -0.0013(8) 0.0004(7) -0.0006(9)
C7 0.0150(9) 0.0216(10) 0.0086(9) -0.0001(8) -0.0012(7) -0.0006(9)
C8 0.0100(8) 0.0143(9) 0.0125(9) 0.0002(7) -0.0014(7) -0.0029(7)
C9 0.0112(9) 0.0157(10) 0.0259(11) -0.0113(8) -0.0031(8) 0.0005(8)
C10 0.0144(9) 0.0130(10) 0.0440(14) 0.0044(9) -0.0092(9) -0.0005(8)
C11 0.0174(10) 0.0277(12) 0.0346(13) 0.0139(10) -0.0042(9) -0.0060(9)
C12 0.0099(9) 0.0238(12) 0.0380(13) 0.0003(10) -0.0036(9) -0.0035(8)
C13 0.0132(9) 0.0188(11) 0.0260(11) -0.0042(8) -0.0067(8) 0.0016(8)
C14 0.0172(10) 0.0276(12) 0.0220(11) -0.0117(9) -0.0062(8) -0.0019(9)

loop_
_atom_type_symbol
_atom_type_description
_atom_type_scat_dispersion_real
_atom_type_scat_dispersion_imag
_atom_type_scat_source
C C 0.0033 0.0016 'International Tables Vol C Tables 4.2.6.8 and 6.1.1.4'
H H 0.0000 0.0000 'International Tables Vol C Tables 4.2.6.8 and 6.1.1.4'
N N 0.0061 0.0033 'International Tables Vol C Tables 4.2.6.8 and 6.1.1.4'
F F 0.0171 0.0103 'International Tables Vol C Tables 4.2.6.8 and 6.1.1.4'
P P 0.1023 0.0942 'International Tables Vol C Tables 4.2.6.8 and 6.1.1.4'
As As 0.0499 2.0058 'International Tables Vol C Tables 4.2.6.8 and 6.1.1.4'
Au Au -2.0133 8.8022 'International Tables Vol C Tables 4.2.6.8 and 6.1.1.4'

loop_
_geom_angle_atom_site_label_1
_geom_angle_atom_site_label_2
_geom_angle_atom_site_label_3
_geom_angle
_geom_angle_site_symmetry_1
_geom_angle_site_symmetry_3
_geom_angle_publ_flag
C1 Au1 C1 180.0 . 3_566 ?
C1 Au1 Au2 77.16(6) . . ?
C1 Au1 Au2 102.84(6) 3_566 . ?
C1 Au1 Au2 102.84(6) . 1_455 ?
C1 Au1 Au2 77.16(6) 3_566 1_455 ?
Au2 Au1 Au2 180.0 . 1_455 ?
C8 Au2 C8 180.00(10) . 3_666 ?
C8 Au2 Au1 85.24(5) . . ?
C8 Au2 Au1 94.76(5) 3_666 . ?
C8 Au2 Au1 94.76(5) . 1_655 ?
C8 Au2 Au1 85.24(5) 3_666 1_655 ?
Au1 Au2 Au1 180.0 . 1_655 ?
F4 As1 F1 88.42(17) . . ?
F4 As1 F6 90.4(3) . . ?
F1 As1 F6 177.5(3) . . ?
F4 As1 F3 88.40(19) . . ?
F1 As1 F3 87.81(19) . . ?
F6 As1 F3 89.9(2) . . ?
F4 As1 F5 90.4(2) . . ?
F1 As1 F5 90.3(2) . . ?
F6 As1 F5 92.0(2) . . ?
F3 As1 F5 177.8(2) . . ?
F4 As1 F2 177.2(3) . . ?
F1 As1 F2 89.8(3) . . ?
F6 As1 F2 91.27(18) . . ?
F3 As1 F2 89.4(2) . . ?
F5 As1 F2 91.8(2) . . ?
F4 P1 F1 96.1(5) . . ?
F4 P1 F6 91.1(6) . . ?
F1 P1 F6 171.8(7) . . ?
F4 P1 F3 95.7(5) . . ?
F1 P1 F3 93.8(5) . . ?
F6 P1 F3 89.2(6) . . ?
F4 P1 F5 91.4(6) . . ?
F1 P1 F5 90.3(6) . . ?
F6 P1 F5 85.8(4) . . ?
F3 P1 F5 171.4(6) . . ?
F4 P1 F2 174.0(7) . . ?
F1 P1 F2 88.5(6) . . ?
F6 P1 F2 84.0(4) . . ?
F3 P1 F2 87.8(5) . . ?
F5 P1 F2 84.8(4) . . ?
C1 N1 C2 177.8(2) . . ?
C8 N2 C9 175.0(2) . . ?
N1 C1 Au1 177.88(19) . . ?
N1 C2 C3 109.15(17) . . ?
N1 C2 C7 108.93(17) . . ?
C3 C2 C7 112.10(16) . . ?
N1 C2 H2A 108.9 . . ?
C3 C2 H2A 108.9 . . ?
C7 C2 H2A 108.9 . . ?
C2 C3 C4 108.94(17) . . ?
C2 C3 H3A 109.9 . . ?
C4 C3 H3A 109.9 . . ?
C2 C3 H3B 109.9 . . ?
C4 C3 H3B 109.9 . . ?
H3A C3 H3B 108.3 . . ?
C5 C4 C3 111.51(16) . . ?
C5 C4 H4A 109.3 . . ?
C3 C4 H4A 109.3 . . ?
C5 C4 H4B 109.3 . . ?
C3 C4 H4B 109.3 . . ?
H4A C4 H4B 108.0 . . ?
C4 C5 C6 111.36(17) . . ?
C4 C5 H5A 109.4 . . ?
C6 C5 H5A 109.4 . . ?
C4 C5 H5B 109.4 . . ?
C6 C5 H5B 109.4 . . ?
H5A C5 H5B 108.0 . . ?
C7 C6 C5 111.73(17) . . ?
C7 C6 H6A 109.3 . . ?
C5 C6 H6A 109.3 . . ?
C7 C6 H6B 109.3 . . ?
C5 C6 H6B 109.3 . . ?
H6A C6 H6B 107.9 . . ?
C6 C7 C2 109.13(17) . . ?
C6 C7 H7A 109.9 . . ?
C2 C7 H7A 109.9 . . ?
C6 C7 H7B 109.9 . . ?
C2 C7 H7B 109.9 . . ?
H7A C7 H7B 108.3 . . ?
N2 C8 Au2 178.21(17) . . ?
N2 C9 C14 108.46(17) . . ?
N2 C9 C10 108.33(17) . . ?
C14 C9 C10 112.67(18) . . ?
N2 C9 H9A 109.1 . . ?
C14 C9 H9A 109.1 . . ?
C10 C9 H9A 109.1 . . ?
C11 C10 C9 112.26(17) . . ?
C11 C10 H10A 109.2 . . ?
C9 C10 H10A 109.2 . . ?
C11 C10 H10B 109.2 . . ?
C9 C10 H10B 109.2 . . ?
H10A C10 H10B 107.9 . . ?
C10 C11 C12 111.5(2) . . ?
C10 C11 H11A 109.3 . . ?
C12 C11 H11A 109.3 . . ?
C10 C11 H11B 109.3 . . ?
C12 C11 H11B 109.3 . . ?
H11A C11 H11B 108.0 . . ?
C11 C12 C13 110.84(17) . . ?
C11 C12 H12A 109.5 . . ?
C13 C12 H12A 109.5 . . ?
C11 C12 H12B 109.5 . . ?
C13 C12 H12B 109.5 . . ?
H12A C12 H12B 108.1 . . ?
C14 C13 C12 111.72(18) . . ?
C14 C13 H13A 109.3 . . ?
C12 C13 H13A 109.3 . . ?
C14 C13 H13B 109.3 . . ?
C12 C13 H13B 109.3 . . ?
H13A C13 H13B 107.9 . . ?
C13 C14 C9 111.49(18) . . ?
C13 C14 H14A 109.3 . . ?
C9 C14 H14A 109.3 . . ?
C13 C14 H14B 109.3 . . ?
C9 C14 H14B 109.3 . . ?
H14A C14 H14B 108.0 . . ?

loop_
_geom_bond_atom_site_label_1
_geom_bond_atom_site_label_2
_geom_bond_distance
_geom_bond_site_symmetry_2
_geom_bond_publ_flag
Au1 C1 1.975(2) . ?
Au1 C1 1.975(2) 3_566 ?
Au1 Au2 3.1925(2) . ?
Au1 Au2 3.1925(2) 1_455 ?
Au2 C8 1.973(2) . ?
Au2 C8 1.973(2) 3_666 ?
As1 F4 1.682(4) . ?
As1 F1 1.682(4) . ?
As1 F6 1.625(5) . ?
As1 F3 1.688(5) . ?
As1 F5 1.642(5) . ?
As1 F2 1.636(4) . ?
P1 F4 1.561(10) . ?
P1 F1 1.592(11) . ?
P1 F6 1.723(10) . ?
P1 F3 1.608(11) . ?
P1 F5 1.731(11) . ?
P1 F2 1.760(10) . ?
N1 C1 1.136(3) . ?
N1 C2 1.450(3) . ?
N2 C8 1.142(2) . ?
N2 C9 1.453(2) . ?
C2 C3 1.538(3) . ?
C2 C7 1.522(3) . ?
C2 H2A 1.0000 . ?
C3 C4 1.529(3) . ?
C3 H3A 0.9900 . ?
C3 H3B 0.9900 . ?
C4 C5 1.526(3) . ?
C4 H4A 0.9900 . ?
C4 H4B 0.9900 . ?
C5 C6 1.524(3) . ?
C5 H5A 0.9900 . ?
C5 H5B 0.9900 . ?
C6 C7 1.530(3) . ?
C6 H6A 0.9900 . ?
C6 H6B 0.9900 . ?
C7 H7A 0.9900 . ?
C7 H7B 0.9900 . ?
C9 C14 1.527(3) . ?
C9 C10 1.524(3) . ?
C9 H9A 1.0000 . ?
C10 C11 1.525(3) . ?
C10 H10A 0.9900 . ?
C10 H10B 0.9900 . ?
C11 C12 1.529(3) . ?
C11 H11A 0.9900 . ?
C11 H11B 0.9900 . ?
C12 C13 1.517(3) . ?
C12 H12A 0.9900 . ?
C12 H12B 0.9900 . ?
C13 C14 1.533(3) . ?
C13 H13A 0.9900 . ?
C13 H13B 0.9900 . ?
C14 H14A 0.9900 . ?
C14 H14B 0.9900 . ?

loop_
_geom_torsion_atom_site_label_1
_geom_torsion_atom_site_label_2
_geom_torsion_atom_site_label_3
_geom_torsion_atom_site_label_4
_geom_torsion
_geom_torsion_site_symmetry_1
_geom_torsion_site_symmetry_2
_geom_torsion_site_symmetry_3
_geom_torsion_site_symmetry_4
_geom_torsion_publ_flag
N1 C2 C3 C4 179.24(16) . . . . ?
C7 C2 C3 C4 58.5(2) . . . . ?
C2 C3 C4 C5 -56.1(2) . . . . ?
C3 C4 C5 C6 55.4(2) . . . . ?
C4 C5 C6 C7 -55.3(2) . . . . ?
C5 C6 C7 C2 56.0(2) . . . . ?
N1 C2 C7 C6 -179.19(16) . . . . ?
C3 C2 C7 C6 -58.3(2) . . . . ?
N2 C9 C10 C11 68.5(2) . . . . ?
C14 C9 C10 C11 -51.5(2) . . . . ?
C9 C10 C11 C12 53.4(3) . . . . ?
C10 C11 C12 C13 -56.0(3) . . . . ?
C11 C12 C13 C14 56.6(2) . . . . ?
C12 C13 C14 C9 -54.3(2) . . . . ?
N2 C9 C14 C13 -68.4(2) . . . . ?
C10 C9 C14 C13 51.5(2) . . . . ?
